data_7115564
loop_
_publ_author_name
'Venkata S. Pavan K. Neti'
'Maira R. Ceron'
'A. Duarte-Ruiz'
'Marilyn M. Olmstead'
'Alan L. Balch'
'Luis Echegoyen'

_publ_section_title
;
 High-yield, regiospecific bis-functionalization of C70 using a
 Diels-Alder reaction in molten anthracene
;
_journal_name_full Chem.Commun.
_journal_page_first 10584
_journal_paper_doi 10.1039/C4cc02472A
_journal_volume 50
_journal_year 2014
_chemical_formula_moiety 'C98 H20'
_chemical_formula_sum 'C98 H20'
_chemical_formula_weight 1197.14
_chemical_name_common 'C70 bis-anthracene adduct'
_chemical_name_systematic
;
 ?
;
_space_group_crystal_system tetragonal
_space_group_IT_number 138
_space_group_name_Hall '-P 4ac 2ac'
_space_group_name_H-M_alt 'P 42/n c m'
_symmetry_space_group_name_Hall '-P 4ac 2ac'
_symmetry_space_group_name_H-M 'P 42/n c m :2'
_atom_sites_solution_hydrogens geom
_audit_creation_method SHELXL-2013
_cell_angle_alpha 90
_cell_angle_beta 90
_cell_angle_gamma 90
_cell_formula_units_Z 4
_cell_length_a 16.8655(8)
_cell_length_b 16.8655(8)
_cell_length_c 19.6001(10)
_cell_measurement_reflns_used 9482
_cell_measurement_temperature 100(2)
_cell_measurement_theta_max 31.6
_cell_measurement_theta_min 2.3
_cell_volume 5575.2(5)
_computing_cell_refinement 'SAINT (Bruker, 2013)'
_computing_data_collection 'Apex2 (Bruker, 2013)'
_computing_data_reduction 'SAINT (Bruker, 2013)'
_computing_publication_material 'SHELXL-2013 (Sheldrick, 2013)'
_computing_structure_refinement 'SHELXL-2013 (Sheldrick, 2013)'
_computing_structure_solution 'SHELXS-2013 (Sheldrick, 2013)'
_diffrn_ambient_temperature 100(2)
_diffrn_detector_area_resol_mean 8.3
_diffrn_measured_fraction_theta_full 0.998
_diffrn_measured_fraction_theta_max 0.998
_diffrn_measurement_device_type 'Bruker Apex II'
_diffrn_measurement_method \w
_diffrn_radiation_type synchrotron
_diffrn_radiation_wavelength 0.7749
_diffrn_reflns_av_R_equivalents 0.0496
_diffrn_reflns_av_unetI/netI 0.0190
_diffrn_reflns_Laue_measured_fraction_full 0.998
_diffrn_reflns_Laue_measured_fraction_max 0.998
_diffrn_reflns_limit_h_max 22
_diffrn_reflns_limit_h_min -22
_diffrn_reflns_limit_k_max 22
_diffrn_reflns_limit_k_min -22
_diffrn_reflns_limit_l_max 26
_diffrn_reflns_limit_l_min -26
_diffrn_reflns_number 65813
_diffrn_reflns_point_group_measured_fraction_full 0.998
_diffrn_reflns_point_group_measured_fraction_max 0.998
_diffrn_reflns_theta_full 27.706
_diffrn_reflns_theta_max 31.635
_diffrn_reflns_theta_min 2.621
_diffrn_source 'beamline 11.3.1 ALS'
_exptl_absorpt_coefficient_mu 0.097
_exptl_absorpt_correction_T_max 0.746
_exptl_absorpt_correction_T_min 0.691
_exptl_absorpt_correction_type multi-scan
_exptl_absorpt_process_details 'SADABS (Sheldrick, 2013)'
_exptl_crystal_colour black
_exptl_crystal_density_diffrn 1.426
_exptl_crystal_description plate
_exptl_crystal_F_000 2432
_exptl_crystal_size_max 0.240
_exptl_crystal_size_mid 0.240
_exptl_crystal_size_min 0.014
_refine_diff_density_max 0.371
_refine_diff_density_min -0.303
_refine_diff_density_rms 0.054
_refine_ls_extinction_method none
_refine_ls_goodness_of_fit_ref 1.140
_refine_ls_hydrogen_treatment constr
_refine_ls_matrix_type full
_refine_ls_number_parameters 235
_refine_ls_number_reflns 3792
_refine_ls_number_restraints 0
_refine_ls_restrained_S_all 1.140
_refine_ls_R_factor_all 0.0630
_refine_ls_R_factor_gt 0.0570
_refine_ls_shift/su_max 0.000
_refine_ls_shift/su_mean 0.000
_refine_ls_structure_factor_coef Fsqd
_refine_ls_weighting_details 'w=1/[\s^2^(Fo^2^)+(0.0663P)^2^+3.1940P] where P=(Fo^2^+2Fc^2^)/3'
_refine_ls_weighting_scheme calc
_refine_ls_wR_factor_gt 0.1481
_refine_ls_wR_factor_ref 0.1529
_reflns_Friedel_coverage 0.000
_reflns_number_gt 3386
_reflns_number_total 3792
_reflns_threshold_expression 'I > 2\s(I)'
_cod_data_source_file c4cc02472a2.cif
_cod_data_source_block mn2180s_sq_s
_cod_original_cell_volume 5575.2(6)
_cod_database_code 7115564
_shelx_space_group_comment
;
The symmetry employed for this shelxl refinement is uniquely defined
by the following loop, which should always be used as a source of
symmetry information in preference to the above space-group names.
They are only intended as comments.
;
_shelx_estimated_absorpt_t_min 0.977
_shelx_estimated_absorpt_t_max 0.999
_shelxl_version_number 2013-4

loop_
_space_group_symop_operation_xyz
'x, y, z'
'-x+1/2, -y+1/2, z'
'-y+1/2, x, z+1/2'
'y, -x+1/2, z+1/2'
'-x, y+1/2, -z+1/2'
'x+1/2, -y, -z+1/2'
'y+1/2, x+1/2, -z'
'-y, -x, -z'
'-x, -y, -z'
'x-1/2, y-1/2, -z'
'y-1/2, -x, -z-1/2'
'-y, x-1/2, -z-1/2'
'x, -y-1/2, z-1/2'
'-x-1/2, y, z-1/2'
'-y-1/2, -x-1/2, z'
'y, x, z'

loop_
_atom_site_label
_atom_site_type_symbol
_atom_site_fract_x
_atom_site_fract_y
_atom_site_fract_z
_atom_site_U_iso_or_equiv
_atom_site_adp_type
_atom_site_occupancy
_atom_site_site_symmetry_order
_atom_site_calc_flag
_atom_site_refinement_flags_posn
_atom_site_refinement_flags_adp
_atom_site_refinement_flags_occupancy
C1 C 0.60675(8) 0.60675(8) 0.21627(10) 0.0234(4) Uani 1 2 d S T P
C2 C 0.57034(9) 0.57034(9) 0.14765(11) 0.0312(5) Uani 1 2 d S T P
C3 C 0.63259(11) 0.53445(10) 0.09995(8) 0.0342(4) Uani 1 1 d . . .
C4 C 0.70949(11) 0.51990(9) 0.11780(8) 0.0328(3) Uani 1 1 d . . .
C5 C 0.74265(9) 0.55326(8) 0.18094(7) 0.0258(3) Uani 1 1 d . . .
C6 C 0.69643(8) 0.59906(8) 0.22203(7) 0.0214(3) Uani 1 1 d . . .
C7 C 0.72951(8) 0.66967(8) 0.25058(6) 0.0183(3) Uani 1 1 d . . .
C8 C 0.81060(8) 0.68940(8) 0.24393(9) 0.0188(3) Uani 1 2 d S T P
C9 C 0.85997(8) 0.64003(8) 0.20098(11) 0.0244(4) Uani 1 2 d S T P
C10 C 0.82387(9) 0.57505(9) 0.16813(8) 0.0281(3) Uani 1 1 d . . .
C11 C 0.84276(11) 0.55609(10) 0.09880(9) 0.0361(4) Uani 1 1 d . . .
C12 C 0.77247(11) 0.52316(10) 0.06784(9) 0.0393(4) Uani 1 1 d . . .
C13 C 0.75500(13) 0.53998(12) 0.00027(10) 0.0469(5) Uani 1 1 d . . .
C14 C 0.67470(14) 0.55576(13) -0.01913(8) 0.0482(5) Uani 1 1 d . . .
C15 C 0.61472(12) 0.55459(11) 0.03019(8) 0.0419(4) Uani 1 1 d . . .
C16 C 0.89740(11) 0.60260(11) 0.06123(13) 0.0408(6) Uani 1 2 d S T P
C17 C 0.87906(14) 0.62094(14) -0.01008(13) 0.0500(8) Uani 1 2 d S T P
C18 C 0.80725(14) 0.59196(13) -0.03833(9) 0.0527(6) Uani 1 1 d . . .
C19 C 0.75874(15) 0.64023(15) -0.08094(9) 0.0576(6) Uani 1 1 d . . .
C20 C 0.67669(14) 0.61898(14) -0.06924(8) 0.0547(6) Uani 1 1 d . . .
C21 C 0.78074(17) 0.71926(17) -0.09675(11) 0.0579(9) Uani 1 2 d S T P
C22 C 0.50630(10) 0.50630(10) 0.16951(13) 0.0375(5) Uani 1 2 d S T P
H22 H 0.4810 0.4810 0.1288 0.045 Uiso 1 2 calc R U P
C23 C 0.44581(10) 0.54831(10) 0.21331(9) 0.0364(4) Uani 1 1 d . . .
C24 C 0.36606(12) 0.55839(12) 0.19884(12) 0.0480(5) Uani 1 1 d . . .
H24 H 0.3444 0.5391 0.1573 0.058 Uiso 1 1 calc R U .
C25 C 0.31827(11) 0.59711(12) 0.24602(14) 0.0554(6) Uani 1 1 d . . .
H25 H 0.2634 0.6039 0.2365 0.066 Uiso 1 1 calc R U .
C26 C 0.34890(11) 0.62574(11) 0.30615(13) 0.0481(5) Uani 1 1 d . . .
H26 H 0.3151 0.6511 0.3382 0.058 Uiso 1 1 calc R U .
C27 C 0.42992(10) 0.61767(10) 0.32031(10) 0.0365(4) Uani 1 1 d . . .
H27 H 0.4517 0.6381 0.3614 0.044 Uiso 1 1 calc R U .
C28 C 0.47759(9) 0.57951(9) 0.27338(8) 0.0292(3) Uani 1 1 d . . .
C29 C 0.56543(8) 0.56543(8) 0.27992(11) 0.0246(4) Uani 1 2 d S T P
H29 H 0.5865 0.5865 0.3240 0.030 Uiso 1 2 calc R U P

loop_
_atom_site_aniso_label
_atom_site_aniso_U_11
_atom_site_aniso_U_22
_atom_site_aniso_U_33
_atom_site_aniso_U_23
_atom_site_aniso_U_13
_atom_site_aniso_U_12
C1 0.0235(6) 0.0235(6) 0.0232(8) 0.0000(5) 0.0000(5) -0.0049(7)
C2 0.0334(7) 0.0334(7) 0.0268(10) -0.0042(6) -0.0042(6) -0.0101(9)
C3 0.0441(9) 0.0299(8) 0.0286(7) -0.0092(6) 0.0019(6) -0.0164(7)
C4 0.0421(9) 0.0241(7) 0.0321(7) -0.0105(6) 0.0073(7) -0.0084(6)
C5 0.0299(7) 0.0189(6) 0.0285(7) -0.0037(5) 0.0025(6) -0.0026(5)
C6 0.0241(6) 0.0200(6) 0.0199(6) 0.0003(5) 0.0009(5) -0.0035(5)
C7 0.0217(6) 0.0192(6) 0.0138(5) 0.0009(4) 0.0007(4) -0.0005(5)
C8 0.0202(5) 0.0202(5) 0.0160(7) 0.0006(4) -0.0006(4) 0.0011(7)
C9 0.0221(6) 0.0221(6) 0.0290(9) -0.0019(5) 0.0019(5) 0.0025(7)
C10 0.0286(7) 0.0221(7) 0.0335(7) -0.0054(6) 0.0059(6) 0.0025(5)
C11 0.0392(9) 0.0298(8) 0.0394(8) -0.0152(7) 0.0118(7) -0.0010(6)
C12 0.0479(10) 0.0320(8) 0.0380(9) -0.0180(7) 0.0126(7) -0.0075(7)
C13 0.0613(12) 0.0462(10) 0.0333(8) -0.0239(8) 0.0145(8) -0.0187(9)
C14 0.0668(13) 0.0529(11) 0.0248(7) -0.0185(7) 0.0028(8) -0.0264(10)
C15 0.0519(10) 0.0456(10) 0.0281(7) -0.0124(7) -0.0031(7) -0.0239(8)
C16 0.0400(8) 0.0400(8) 0.0423(13) -0.0191(8) 0.0191(8) -0.0030(10)
C17 0.0579(11) 0.0579(11) 0.0342(13) -0.0253(9) 0.0253(9) -0.0156(13)
C18 0.0695(14) 0.0598(12) 0.0289(8) -0.0258(9) 0.0210(9) -0.0213(11)
C19 0.0795(15) 0.0765(15) 0.0168(7) -0.0175(8) 0.0113(9) -0.0324(12)
C20 0.0758(14) 0.0707(13) 0.0177(7) -0.0140(7) -0.0009(8) -0.0346(11)
C21 0.0811(14) 0.0811(14) 0.0115(8) -0.0087(8) 0.0087(8) -0.0347(17)
C22 0.0383(8) 0.0383(8) 0.0360(11) -0.0028(6) -0.0028(6) -0.0187(10)
C23 0.0298(8) 0.0333(8) 0.0460(9) 0.0071(7) -0.0043(7) -0.0118(6)
C24 0.0342(9) 0.0440(10) 0.0658(12) 0.0153(9) -0.0146(9) -0.0172(8)
C25 0.0246(8) 0.0376(10) 0.1039(18) 0.0175(11) -0.0092(10) -0.0062(7)
C26 0.0267(8) 0.0278(8) 0.0897(15) 0.0064(9) 0.0099(9) -0.0007(7)
C27 0.0276(8) 0.0243(7) 0.0575(11) 0.0039(7) 0.0080(7) -0.0028(6)
C28 0.0234(7) 0.0250(7) 0.0393(8) 0.0082(6) 0.0010(6) -0.0041(5)
C29 0.0231(6) 0.0231(6) 0.0276(9) 0.0021(5) 0.0021(5) -0.0033(7)

loop_
_atom_type_symbol
_atom_type_description
_atom_type_scat_dispersion_real
_atom_type_scat_dispersion_imag
_atom_type_scat_source
C C 0.0040 0.0020 'International Tables Vol C Tables 4.2.6.8 and 6.1.1.4'
H H 0.0000 0.0000 'International Tables Vol C Tables 4.2.6.8 and 6.1.1.4'

loop_
_geom_angle_atom_site_label_1
_geom_angle_atom_site_label_2
_geom_angle_atom_site_label_3
_geom_angle
_geom_angle_site_symmetry_1
_geom_angle_site_symmetry_3
C6 C1 C6 99.44(15) . 16
C6 C1 C29 109.88(11) . .
C6 C1 C29 109.88(11) 16 .
C6 C1 C2 114.25(11) . .
C6 C1 C2 114.25(11) 16 .
C29 C1 C2 108.84(16) . .
C3 C2 C3 99.75(19) . 16
C3 C2 C22 111.27(12) . .
C3 C2 C22 111.27(12) 16 .
C3 C2 C1 113.68(12) . .
C3 C2 C1 113.68(12) 16 .
C22 C2 C1 107.18(17) . .
C4 C3 C15 118.96(16) . .
C4 C3 C2 124.48(14) . .
C15 C3 C2 110.06(16) . .
C3 C4 C12 121.16(16) . .
C3 C4 C5 120.54(14) . .
C12 C4 C5 106.03(14) . .
C6 C5 C10 120.20(13) . .
C6 C5 C4 119.83(14) . .
C10 C5 C4 108.22(13) . .
C5 C6 C7 118.74(12) . .
C5 C6 C1 125.00(13) . .
C7 C6 C1 110.23(12) . .
C8 C7 C7 121.18(8) . 16
C8 C7 C6 122.52(12) . .
C7 C7 C6 108.25(8) 16 .
C7 C8 C7 116.54(16) . 15_775
C7 C8 C9 118.35(9) . .
C7 C8 C9 118.35(9) 15_775 .
C10 C9 C10 117.59(18) . 15_775
C10 C9 C8 117.68(10) . .
C10 C9 C8 117.68(10) 15_775 .
C9 C10 C11 120.74(15) . .
C9 C10 C5 121.98(13) . .
C11 C10 C5 108.67(14) . .
C16 C11 C10 120.95(15) . .
C16 C11 C12 121.94(18) . .
C10 C11 C12 107.59(14) . .
C13 C12 C11 119.84(17) . .
C13 C12 C4 119.93(18) . .
C11 C12 C4 109.48(14) . .
C12 C13 C14 119.52(17) . .
C12 C13 C18 119.43(18) . .
C14 C13 C18 108.8(2) . .
C15 C14 C13 119.85(17) . .
C15 C14 C20 119.7(2) . .
C13 C14 C20 107.14(18) . .
C14 C15 C15 120.08(13) . 16
C14 C15 C3 120.51(19) . .
C15 C15 C3 108.34(11) 16 .
C11 C16 C11 116.8(2) 15_775 .
C11 C16 C17 118.40(14) 15_775 .
C11 C16 C17 118.40(14) . .
C18 C17 C18 115.8(3) . 15_775
C18 C17 C16 118.69(13) . .
C18 C17 C16 118.69(13) 15_775 .
C17 C18 C19 121.5(2) . .
C17 C18 C13 121.4(2) . .
C19 C18 C13 107.5(2) . .
C21 C19 C18 121.0(2) . .
C21 C19 C20 121.2(3) . .
C18 C19 C20 108.34(19) . .
C20 C20 C19 120.06(15) 16 .
C20 C20 C14 120.24(14) 16 .
C19 C20 C14 108.1(2) . .
C19 C21 C19 116.4(3) 15_775 .
C19 C21 C21 118.67(18) 15_775 2_665
C19 C21 C21 118.67(18) . 2_665
C23 C22 C23 108.1(2) 16 .
C23 C22 C2 107.11(12) 16 .
C23 C22 C2 107.10(12) . .
C23 C22 H22 111.4 16 .
C23 C22 H22 111.4 . .
C2 C22 H22 111.4 . .
C24 C23 C28 119.94(18) . .
C24 C23 C22 126.68(19) . .
C28 C23 C22 113.38(15) . .
C23 C24 C25 119.0(2) . .
C23 C24 H24 120.5 . .
C25 C24 H24 120.5 . .
C26 C25 C24 121.18(17) . .
C26 C25 H25 119.4 . .
C24 C25 H25 119.4 . .
C25 C26 C27 120.2(2) . .
C25 C26 H26 119.9 . .
C27 C26 H26 119.9 . .
C28 C27 C26 118.75(19) . .
C28 C27 H27 120.6 . .
C26 C27 H27 120.6 . .
C27 C28 C23 120.92(15) . .
C27 C28 C29 126.13(16) . .
C23 C28 C29 112.95(15) . .
C28 C29 C28 107.65(17) . 16
C28 C29 C1 107.18(11) . .
C28 C29 C1 107.18(11) 16 .
C28 C29 H29 111.5 . .
C28 C29 H29 111.5 16 .
C1 C29 H29 111.5 . .

loop_
_geom_bond_atom_site_label_1
_geom_bond_atom_site_label_2
_geom_bond_distance
_geom_bond_site_symmetry_2
C1 C6 1.5221(18) .
C1 C6 1.5222(18) 16
C1 C29 1.590(3) .
C1 C2 1.601(3) .
C2 C3 1.531(2) .
C2 C3 1.531(2) 16
C2 C22 1.586(3) .
C3 C4 1.366(3) .
C3 C15 1.441(2) .
C4 C12 1.446(2) .
C4 C5 1.470(2) .
C5 C6 1.3611(19) .
C5 C10 1.440(2) .
C6 C7 1.4293(18) .
C7 C8 1.4136(16) .
C7 C7 1.427(3) 16
C8 C7 1.4137(16) 15_775
C8 C9 1.447(3) .
C9 C10 1.4093(18) .
C9 C10 1.4093(18) 15_775
C10 C11 1.432(2) .
C11 C16 1.417(2) .
C11 C12 1.443(3) .
C12 C13 1.386(3) .
C13 C14 1.432(3) .
C13 C18 1.455(3) .
C14 C15 1.399(3) .
C14 C20 1.450(3) .
C15 C15 1.434(4) 16
C16 C11 1.417(2) 15_775
C16 C17 1.464(4) .
C17 C18 1.419(3) .
C17 C18 1.419(3) 15_775
C18 C19 1.425(4) .
C19 C21 1.418(3) .
C19 C20 1.448(3) .
C20 C20 1.376(5) 16
C21 C19 1.418(3) 15_775
C21 C21 1.466(8) 2_665
C22 C23 1.510(2) 16
C22 C23 1.510(2) .
C22 H22 1.0000 .
C23 C24 1.385(3) .
C23 C28 1.397(2) .
C24 C25 1.390(3) .
C24 H24 0.9500 .
C25 C26 1.374(3) .
C25 H25 0.9500 .
C26 C27 1.401(2) .
C26 H26 0.9500 .
C27 C28 1.381(2) .
C27 H27 0.9500 .
C28 C29 1.5059(19) .
C29 C28 1.5059(19) 16
C29 H29 1.0000 .

loop_
_geom_torsion_atom_site_label_1
_geom_torsion_atom_site_label_2
_geom_torsion_atom_site_label_3
_geom_torsion_atom_site_label_4
_geom_torsion
_geom_torsion_site_symmetry_1
_geom_torsion_site_symmetry_4
C6 C1 C2 C3 -0.2(2) . .
C6 C1 C2 C3 113.40(13) 16 .
C29 C1 C2 C3 -123.39(13) . .
C6 C1 C2 C3 -113.41(13) . 16
C6 C1 C2 C3 0.2(2) 16 16
C29 C1 C2 C3 123.39(13) . 16
C6 C1 C2 C22 123.21(11) . .
C6 C1 C2 C22 -123.21(11) 16 .
C29 C1 C2 C22 0.000(0) . .
C3 C2 C3 C4 133.52(14) 16 .
C22 C2 C3 C4 -108.96(19) . .
C1 C2 C3 C4 12.2(2) . .
C3 C2 C3 C15 -17.7(2) 16 .
C22 C2 C3 C15 99.86(16) . .
C1 C2 C3 C15 -139.01(14) . .
C15 C3 C4 C12 -1.0(2) . .
C2 C3 C4 C12 -149.81(16) . .
C15 C3 C4 C5 136.03(16) . .
C2 C3 C4 C5 -12.8(2) . .
C3 C4 C5 C6 0.0(2) . .
C12 C4 C5 C6 142.61(15) . .
C3 C4 C5 C10 -143.06(15) . .
C12 C4 C5 C10 -0.44(18) . .
C10 C5 C6 C7 1.5(2) . .
C4 C5 C6 C7 -137.18(14) . .
C10 C5 C6 C1 151.43(15) . .
C4 C5 C6 C1 12.8(2) . .
C6 C1 C6 C5 -134.11(12) 16 .
C29 C1 C6 C5 110.64(16) . .
C2 C1 C6 C5 -12.0(2) . .
C6 C1 C6 C7 17.99(18) 16 .
C29 C1 C6 C7 -97.26(13) . .
C2 C1 C6 C7 140.09(13) . .
C5 C6 C7 C8 -7.0(2) . .
C1 C6 C7 C8 -161.11(14) . .
C5 C6 C7 C7 141.94(11) . 16
C1 C6 C7 C7 -12.14(12) . 16
C7 C7 C8 C7 11.83(19) 16 15_775
C6 C7 C8 C7 156.91(10) . 15_775
C7 C7 C8 C9 -138.92(12) 16 .
C6 C7 C8 C9 6.2(2) . .
C7 C8 C9 C10 0.1(2) . .
C7 C8 C9 C10 -150.09(15) 15_775 .
C7 C8 C9 C10 150.09(15) . 15_775
C7 C8 C9 C10 -0.1(2) 15_775 15_775
C10 C9 C10 C11 -11.4(3) 15_775 .
C8 C9 C10 C11 138.61(17) . .
C10 C9 C10 C5 -155.51(12) 15_775 .
C8 C9 C10 C5 -5.5(3) . .
C6 C5 C10 C9 4.8(2) . .
C4 C5 C10 C9 147.70(16) . .
C6 C5 C10 C11 -143.08(15) . .
C4 C5 C10 C11 -0.19(17) . .
C9 C10 C11 C16 -0.8(3) . .
C5 C10 C11 C16 147.6(2) . .
C9 C10 C11 C12 -147.61(17) . .
C5 C10 C11 C12 0.75(19) . .
C16 C11 C12 C13 -3.1(3) . .
C10 C11 C12 C13 143.36(17) . .
C16 C11 C12 C4 -147.49(18) . .
C10 C11 C12 C4 -1.0(2) . .
C3 C4 C12 C13 -1.1(2) . .
C5 C4 C12 C13 -143.45(16) . .
C3 C4 C12 C11 143.24(16) . .
C5 C4 C12 C11 0.9(2) . .
C11 C12 C13 C14 -139.29(18) . .
C4 C12 C13 C14 1.4(3) . .
C11 C12 C13 C18 -1.1(3) . .
C4 C12 C13 C18 139.60(19) . .
C12 C13 C14 C15 0.4(3) . .
C18 C13 C14 C15 -141.76(17) . .
C12 C13 C14 C20 141.14(17) . .
C18 C13 C14 C20 -1.02(19) . .
C13 C14 C15 C15 137.23(15) . 16
C20 C14 C15 C15 1.34(19) . 16
C13 C14 C15 C3 -2.5(3) . .
C20 C14 C15 C3 -138.42(18) . .
C4 C3 C15 C14 2.8(2) . .
C2 C3 C15 C14 155.80(17) . .
C4 C3 C15 C15 -141.11(12) . 16
C2 C3 C15 C15 11.88(14) . 16
C10 C11 C16 C11 12.7(4) . 15_775
C12 C11 C16 C11 154.82(16) . 15_775
C10 C11 C16 C17 -138.7(2) . .
C12 C11 C16 C17 3.4(3) . .
C11 C16 C17 C18 -150.5(2) 15_775 .
C11 C16 C17 C18 0.5(4) . .
C11 C16 C17 C18 -0.5(4) 15_775 15_775
C11 C16 C17 C18 150.5(2) . 15_775
C18 C17 C18 C19 -13.4(3) 15_775 .
C16 C17 C18 C19 137.4(2) . .
C18 C17 C18 C13 -155.47(15) 15_775 .
C16 C17 C18 C13 -4.7(4) . .
C12 C13 C18 C17 5.0(3) . .
C14 C13 C18 C17 147.2(2) . .
C12 C13 C18 C19 -141.62(19) . .
C14 C13 C18 C19 0.58(19) . .
C17 C18 C19 C21 0.1(3) . .
C13 C18 C19 C21 146.7(2) . .
C17 C18 C19 C20 -146.53(19) . .
C13 C18 C19 C20 0.1(2) . .
C21 C19 C20 C20 -4.0(2) . 16
C18 C19 C20 C20 142.58(12) . 16
C21 C19 C20 C14 -147.29(18) . .
C18 C19 C20 C14 -0.7(2) . .
C15 C14 C20 C20 -1.34(19) . 16
C13 C14 C20 C20 -142.16(11) . 16
C15 C14 C20 C19 141.90(17) . .
C13 C14 C20 C19 1.1(2) . .
C18 C19 C21 C19 13.3(3) . 15_775
C20 C19 C21 C19 155.73(16) . 15_775
C18 C19 C21 C21 -138.47(16) . 2_665
C20 C19 C21 C21 3.9(2) . 2_665
C3 C2 C22 C23 67.0(2) . 16
C3 C2 C22 C23 177.25(15) 16 16
C1 C2 C22 C23 -57.90(13) . 16
C3 C2 C22 C23 -177.25(15) . .
C3 C2 C22 C23 -67.0(2) 16 .
C1 C2 C22 C23 57.90(13) . .
C23 C22 C23 C24 -128.00(17) 16 .
C2 C22 C23 C24 116.9(2) . .
C23 C22 C23 C28 52.7(2) 16 .
C2 C22 C23 C28 -62.37(19) . .
C28 C23 C24 C25 -2.4(3) . .
C22 C23 C24 C25 178.38(18) . .
C23 C24 C25 C26 0.4(3) . .
C24 C25 C26 C27 1.3(3) . .
C25 C26 C27 C28 -1.0(3) . .
C26 C27 C28 C23 -1.0(2) . .
C26 C27 C28 C29 -179.99(15) . .
C24 C23 C28 C27 2.7(2) . .
C22 C23 C28 C27 -177.96(15) . .
C24 C23 C28 C29 -178.14(15) . .
C22 C23 C28 C29 1.2(2) . .
C27 C28 C29 C28 123.82(16) . 16
C23 C28 C29 C28 -55.3(2) . 16
C27 C28 C29 C1 -121.18(17) . .
C23 C28 C29 C1 59.75(17) . .
C6 C1 C29 C28 176.56(13) . .
C6 C1 C29 C28 68.13(17) 16 .
C2 C1 C29 C28 -57.66(11) . .
C6 C1 C29 C28 -68.12(17) . 16
C6 C1 C29 C28 -176.55(13) 16 16
C2 C1 C29 C28 57.66(11) . 16
